data_4318426
loop_
_publ_author_name
'Dohyun Moon'
'Myoung Soo Lah'
'Rico E. Del Sesto'
'Joel S. Miller'

_publ_section_title
;
 The Effect of Ligand Charge on the Coordination Geometry of an Fe(III)
 Ion: Five- and Six-Coordinate Fe(III) Complexes of
 Tris(2-benzimidazolylmethyl)amine
;
_journal_name_full 'Inorganic Chemistry'
_journal_page_first 4708
_journal_page_last 4714
_journal_paper_doi 10.1021/ic011155q
_journal_volume 41
_journal_year 2002
_chemical_formula_sum 'C29 H38 Fe N7 O5'
_chemical_formula_weight 620.51
_chemical_name_systematic
;
  ?
;
_space_group_IT_number 14
_symmetry_cell_setting monoclinic
_symmetry_space_group_name_Hall '-P 2ybc'
_symmetry_space_group_name_H-M 'P 1 21/c 1'
_atom_sites_solution_hydrogens geom
_atom_sites_solution_primary direct
_atom_sites_solution_secondary difmap
_audit_creation_method SHELXL-97
_cell_angle_alpha 90.00
_cell_angle_beta 110.437(5)
_cell_angle_gamma 90.00
_cell_formula_units_Z 4
_cell_length_a 11.541(3)
_cell_length_b 21.621(6)
_cell_length_c 13.192(4)
_cell_measurement_reflns_used 8192
_cell_measurement_temperature 173(1)
_cell_measurement_theta_max 25.00
_cell_measurement_theta_min 1.80
_cell_volume 3084.6(15)
_computing_cell_refinement SAINT
_computing_data_collection SMART
_computing_data_reduction SAINT
_computing_molecular_graphics ORTEP3
_computing_structure_refinement 'SHELXL-97 (Sheldrick, 1997)'
_computing_structure_solution SHELXS
_diffrn_ambient_temperature 173(1)
_diffrn_measured_fraction_theta_full 0.956
_diffrn_measured_fraction_theta_max 0.956
_diffrn_measurement_device_type 'SMART 1000 Diffractometer'
_diffrn_measurement_method 'Omega scan'
_diffrn_radiation_monochromator graphite
_diffrn_radiation_source 'fine-focus sealed tube'
_diffrn_radiation_type MoK\a
_diffrn_radiation_wavelength 0.71073
_diffrn_reflns_av_R_equivalents 0.0260
_diffrn_reflns_av_sigmaI/netI 0.0271
_diffrn_reflns_limit_h_max 15
_diffrn_reflns_limit_h_min -14
_diffrn_reflns_limit_k_max 28
_diffrn_reflns_limit_k_min -23
_diffrn_reflns_limit_l_max 17
_diffrn_reflns_limit_l_min -17
_diffrn_reflns_number 18837
_diffrn_reflns_theta_full 28.32
_diffrn_reflns_theta_max 28.32
_diffrn_reflns_theta_min 1.88
_diffrn_standards_decay_% <2.0
_exptl_absorpt_coefficient_mu 0.538
_exptl_absorpt_correction_T_max 0.9237
_exptl_absorpt_correction_T_min 0.7748
_exptl_absorpt_correction_type multi-scan
_exptl_absorpt_process_details SADABS
_exptl_crystal_colour 'pale red'
_exptl_crystal_density_diffrn 1.336
_exptl_crystal_density_method 'not measured'
_exptl_crystal_description prism
_exptl_crystal_F_000 1308
_exptl_crystal_size_max 0.50
_exptl_crystal_size_mid 0.35
_exptl_crystal_size_min 0.15
_refine_diff_density_max 0.753
_refine_diff_density_min -0.686
_refine_diff_density_rms 0.084
_refine_ls_extinction_coef 0.0058(5)
_refine_ls_extinction_expression Fc^*^=kFc[1+0.001xFc^2^\l^3^/sin(2\q)]^-1/4^
_refine_ls_extinction_method SHELXL
_refine_ls_goodness_of_fit_ref 1.143
_refine_ls_hydrogen_treatment mixed
_refine_ls_matrix_type full
_refine_ls_number_parameters 534
_refine_ls_number_reflns 7351
_refine_ls_number_restraints 0
_refine_ls_restrained_S_all 1.143
_refine_ls_R_factor_all 0.0703
_refine_ls_R_factor_gt 0.0618
_refine_ls_shift/su_max 3.663
_refine_ls_shift/su_mean 0.075
_refine_ls_structure_factor_coef Fsqd
_refine_ls_weighting_details 'calc w=1/[\s^2^(Fo^2^)+(0.0455P)^2^+8.8858P] where P=(Fo^2^+2Fc^2^)/3'
_refine_ls_weighting_scheme calc
_refine_ls_wR_factor_gt 0.1639
_refine_ls_wR_factor_ref 0.1676
_reflns_number_gt 6272
_reflns_number_total 7351
_reflns_threshold_expression >2sigma(I)
_cod_data_source_file ic011155q_1.cif
_cod_data_source_block complex2
_cod_depositor_comments
;
The following automatic conversions were performed:

'_exptl_absorpt_correction_type' value 'Multi-scan' changed to
'multi-scan' according to the built-in table from CIF Core dictionary
named 'cif_core.dic' version 2.4.1 from 2010-06-29.

Automatic conversion script
Id: cif_fix_values 1646 2011-03-28 12:23:43Z adriana 
;
_cod_original_cell_volume 3084.7(16)
_cod_original_sg_symbol_H-M 'P 21/c'
_cod_database_code 4318426

loop_
_symmetry_equiv_pos_as_xyz
'x, y, z'
'-x, y+1/2, -z+1/2'
'-x, -y, -z'
'x, -y-1/2, z-1/2'

loop_
_atom_site_label
_atom_site_type_symbol
_atom_site_fract_x
_atom_site_fract_y
_atom_site_fract_z
_atom_site_U_iso_or_equiv
_atom_site_adp_type
_atom_site_occupancy
_atom_site_symmetry_multiplicity
_atom_site_calc_flag
_atom_site_refinement_flags
_atom_site_disorder_assembly
_atom_site_disorder_group
Fe1 Fe 0.69577(4) 0.84444(2) 0.81055(4) 0.02291(14) Uani 1 1 d . . .
O1 O 0.7684(2) 0.91152(11) 0.7674(2) 0.0324(5) Uani 1 1 d . . .
O2 O 0.8033(2) 0.77653(11) 0.79202(19) 0.0298(5) Uani 1 1 d . . .
N1 N 0.5860(3) 0.76749(12) 0.8720(2) 0.0260(6) Uani 1 1 d . . .
N2 N 0.5524(3) 0.81554(13) 0.6734(2) 0.0265(6) Uani 1 1 d . . .
N3 N 0.3785(3) 0.75729(16) 0.5984(2) 0.0361(7) Uani 1 1 d . . .
N4 N 0.7848(3) 0.83888(12) 0.9795(2) 0.0251(6) Uani 1 1 d . . .
N5 N 0.8021(3) 0.79606(13) 1.1396(2) 0.0280(6) Uani 1 1 d . . .
H5N5 H 0.796(5) 0.765(3) 1.200(4) 0.067(16) Uiso 1 1 d . . .
N6 N 0.5591(3) 0.89637(12) 0.8482(2) 0.0265(6) Uani 1 1 d . . .
N7 N 0.3927(3) 0.90217(15) 0.8956(2) 0.0310(6) Uani 1 1 d . . .
H7N7 H 0.335(4) 0.8900(19) 0.912(3) 0.029(10) Uiso 1 1 d . . .
C1 C 0.5348(4) 0.72564(16) 0.7791(3) 0.0308(7) Uani 1 1 d . . .
H1A H 0.467(4) 0.702(2) 0.780(3) 0.033(10) Uiso 1 1 d . . .
H1B H 0.601(3) 0.7006(18) 0.780(3) 0.023(9) Uiso 1 1 d . . .
C2 C 0.4854(3) 0.76539(16) 0.6797(3) 0.0283(7) Uani 1 1 d . . .
C3 C 0.4801(3) 0.84414(17) 0.5779(3) 0.0295(7) Uani 1 1 d . . .
C4 C 0.4987(4) 0.89886(18) 0.5303(3) 0.0392(9) Uani 1 1 d . . .
H4 H 0.576(4) 0.919(2) 0.567(4) 0.047(13) Uiso 1 1 d . . .
C5 C 0.4083(5) 0.9152(2) 0.4324(3) 0.0497(11) Uani 1 1 d . . .
H5 H 0.419(4) 0.951(2) 0.396(4) 0.040(12) Uiso 1 1 d . . .
C6 C 0.3031(5) 0.8790(2) 0.3857(3) 0.0511(12) Uani 1 1 d . . .
H6 H 0.237(5) 0.898(2) 0.311(4) 0.061(15) Uiso 1 1 d . . .
C7 C 0.2830(4) 0.8257(2) 0.4336(3) 0.0462(10) Uani 1 1 d . . .
H7 H 0.204(6) 0.795(3) 0.413(5) 0.10(2) Uiso 1 1 d . . .
C8 C 0.3738(3) 0.80769(18) 0.5321(3) 0.0332(8) Uani 1 1 d . . .
C9 C 0.6804(4) 0.73925(15) 0.9672(3) 0.0297(7) Uani 1 1 d . . .
H9A H 0.735(3) 0.7171(18) 0.938(3) 0.026(10) Uiso 1 1 d . . .
H9B H 0.647(4) 0.717(2) 1.007(4) 0.037(11) Uiso 1 1 d . . .
C10 C 0.7570(3) 0.79129(15) 1.0308(2) 0.0257(6) Uani 1 1 d . . .
C11 C 0.8664(3) 0.85181(15) 1.1604(3) 0.0268(7) Uani 1 1 d . . .
C12 C 0.9320(4) 0.88184(18) 1.2570(3) 0.0341(8) Uani 1 1 d . . .
H12 H 0.937(4) 0.866(2) 1.323(4) 0.045(12) Uiso 1 1 d . . .
C13 C 0.9845(4) 0.93806(19) 1.2502(3) 0.0374(8) Uani 1 1 d . . .
H13 H 1.032(4) 0.958(2) 1.319(4) 0.052(14) Uiso 1 1 d . . .
C14 C 0.9729(4) 0.96445(18) 1.1499(3) 0.0335(8) Uani 1 1 d . . .
H14 H 1.009(4) 1.000(2) 1.143(4) 0.040(12) Uiso 1 1 d . . .
C15 C 0.9071(3) 0.93575(16) 1.0538(3) 0.0270(7) Uani 1 1 d . . .
H15 H 0.894(4) 0.950(2) 0.980(4) 0.042(12) Uiso 1 1 d . . .
C16 C 0.8545(3) 0.87839(15) 1.0604(3) 0.0240(6) Uani 1 1 d . . .
C17 C 0.4862(4) 0.79777(16) 0.9014(3) 0.0314(7) Uani 1 1 d . . .
H17A H 0.503(4) 0.7884(19) 0.982(3) 0.034(11) Uiso 1 1 d . . .
H17B H 0.403(5) 0.777(2) 0.857(4) 0.052(13) Uiso 1 1 d . . .
C18 C 0.4795(3) 0.86578(16) 0.8805(3) 0.0278(7) Uani 1 1 d . . .
C19 C 0.4181(3) 0.96207(17) 0.8730(3) 0.0304(7) Uani 1 1 d . . .
C20 C 0.3615(4) 1.01832(19) 0.8766(3) 0.0380(8) Uani 1 1 d . . .
H20 H 0.289(5) 1.021(3) 0.886(5) 0.070(17) Uiso 1 1 d . . .
C21 C 0.4143(4) 1.07026(19) 0.8498(4) 0.0413(9) Uani 1 1 d . . .
H21 H 0.379(5) 1.106(2) 0.848(4) 0.054(14) Uiso 1 1 d . . .
C22 C 0.5189(4) 1.06653(18) 0.8210(3) 0.0385(9) Uani 1 1 d . . .
H22 H 0.554(5) 1.098(2) 0.810(4) 0.053(14) Uiso 1 1 d . . .
C23 C 0.5749(4) 1.01075(16) 0.8160(3) 0.0317(7) Uani 1 1 d . . .
H23 H 0.646(4) 1.0071(19) 0.810(3) 0.033(11) Uiso 1 1 d . . .
C24 C 0.5226(3) 0.95805(15) 0.8425(3) 0.0262(7) Uani 1 1 d . . .
C25 C 0.8293(5) 0.9108(2) 0.6936(4) 0.0464(10) Uani 1 1 d . . .
H25A H 0.920(4) 0.909(2) 0.725(4) 0.036(11) Uiso 1 1 d . . .
H25B H 0.804(6) 0.949(3) 0.639(6) 0.10(2) Uiso 1 1 d . . .
H25C H 0.805(5) 0.878(3) 0.630(5) 0.073(17) Uiso 1 1 d . . .
C26 C 0.9327(4) 0.7780(2) 0.8539(4) 0.0463(11) Uani 1 1 d . . .
H26A H 0.965(5) 0.818(3) 0.877(5) 0.066(16) Uiso 1 1 d . . .
H26B H 0.984(5) 0.752(2) 0.823(4) 0.055(14) Uiso 1 1 d . . .
H26C H 0.943(6) 0.757(3) 0.925(6) 0.09(2) Uiso 1 1 d . . .
O1D O 0.2423(3) 0.65760(13) 0.4881(2) 0.0390(6) Uani 1 1 d . . .
H1D H 0.289(6) 0.689(3) 0.539(6) 0.09(2) Uiso 1 1 d . . .
C1D C 0.1718(4) 0.6260(2) 0.5408(4) 0.0506(11) Uani 1 1 d . . .
H2D H 0.1280 0.6555 0.5682 0.076 Uiso 1 1 calc R . .
H3D H 0.2259 0.6021 0.5996 0.076 Uiso 1 1 calc R . .
H4D H 0.1137 0.5991 0.4903 0.076 Uiso 1 1 calc R . .
O2D O 0.070(2) 0.5576(19) 0.0495(17) 0.183(11) Uani 0.450(15) 1 d P A 1
H2D1 H 0.0471 0.5691 -0.0137 0.275 Uiso 0.450(15) 1 calc PR A 1
C2D C 0.197(2) 0.5293(12) 0.0805(14) 0.105(7) Uani 0.450(15) 1 d P A 1
H2D2 H 0.2504 0.5564 0.0588 0.157 Uiso 0.450(15) 1 calc PR A 1
H2D3 H 0.1920 0.4901 0.0449 0.157 Uiso 0.450(15) 1 calc PR A 1
H2D4 H 0.2309 0.5234 0.1574 0.157 Uiso 0.450(15) 1 calc PR A 1
O3D O 0.1256(16) 0.6894(8) 0.0917(11) 0.119(6) Uani 0.450(15) 1 d P A 1
H3D1 H 0.1747 0.6607 0.1126 0.178 Uiso 0.450(15) 1 calc PR A 1
C3D C 0.106(3) 0.715(2) 0.1770(19) 0.20(2) Uani 0.450(15) 1 d P A 1
H3D2 H 0.1441 0.7553 0.1910 0.298 Uiso 0.450(15) 1 calc PR A 1
H3D3 H 0.1404 0.6895 0.2395 0.298 Uiso 0.450(15) 1 calc PR A 1
H3D4 H 0.0184 0.7196 0.1614 0.298 Uiso 0.450(15) 1 calc PR A 1
O22D O 0.102(2) 0.532(2) 0.0170(12) 0.29(3) Uani 0.550(15) 1 d P A 2
H22D H 0.0435 0.5138 0.0257 0.430 Uiso 0.550(15) 1 calc PR A 2
C22D C 0.217(4) 0.514(3) 0.101(3) 0.53(6) Uani 0.550(15) 1 d P A 2
H22A H 0.2828 0.5394 0.0981 0.800 Uiso 0.550(15) 1 calc PR A 2
H22B H 0.2345 0.4712 0.0903 0.800 Uiso 0.550(15) 1 calc PR A 2
H22C H 0.2082 0.5177 0.1708 0.800 Uiso 0.550(15) 1 calc PR A 2
O32D O -0.0160(16) 0.6511(10) 0.0336(9) 0.180(10) Uani 0.550(15) 1 d P A 2
H32D H -0.0258 0.6156 0.0513 0.270 Uiso 0.550(15) 1 calc PR A 2
C32D C 0.076(3) 0.683(2) 0.126(2) 0.25(2) Uani 0.550(15) 1 d P A 2
H32A H 0.1457 0.6950 0.1077 0.373 Uiso 0.550(15) 1 calc PR A 2
H32B H 0.1019 0.6560 0.1878 0.373 Uiso 0.550(15) 1 calc PR A 2
H32C H 0.0385 0.7195 0.1441 0.373 Uiso 0.550(15) 1 calc PR A 2

loop_
_atom_site_aniso_label
_atom_site_aniso_U_11
_atom_site_aniso_U_22
_atom_site_aniso_U_33
_atom_site_aniso_U_23
_atom_site_aniso_U_13
_atom_site_aniso_U_12
Fe1 0.0334(3) 0.0182(2) 0.0185(2) -0.00093(16) 0.01083(18) -0.00133(18)
O1 0.0443(14) 0.0287(12) 0.0295(12) -0.0045(10) 0.0194(11) -0.0030(11)
O2 0.0321(12) 0.0305(12) 0.0247(11) -0.0090(10) 0.0074(10) 0.0022(10)
N1 0.0414(16) 0.0187(12) 0.0184(12) -0.0012(10) 0.0111(11) -0.0024(11)
N2 0.0357(15) 0.0242(13) 0.0194(12) 0.0009(10) 0.0094(11) -0.0002(11)
N3 0.0367(16) 0.0455(18) 0.0273(15) -0.0122(13) 0.0129(13) -0.0068(14)
N4 0.0380(15) 0.0190(12) 0.0196(12) -0.0020(10) 0.0120(11) -0.0011(11)
N5 0.0383(15) 0.0256(14) 0.0203(13) 0.0038(11) 0.0105(12) -0.0005(12)
N6 0.0363(15) 0.0197(13) 0.0258(13) 0.0002(10) 0.0135(12) -0.0007(11)
N7 0.0339(16) 0.0338(16) 0.0296(15) -0.0029(12) 0.0165(13) -0.0014(13)
C1 0.046(2) 0.0228(16) 0.0244(16) -0.0048(13) 0.0135(15) -0.0078(15)
C2 0.0367(18) 0.0275(16) 0.0226(15) -0.0061(13) 0.0127(13) -0.0031(14)
C3 0.0372(18) 0.0330(17) 0.0183(14) -0.0031(13) 0.0098(13) 0.0066(14)
C4 0.055(2) 0.0329(19) 0.0282(18) 0.0029(15) 0.0127(17) 0.0040(18)
C5 0.074(3) 0.044(2) 0.0286(19) 0.0081(18) 0.014(2) 0.017(2)
C6 0.059(3) 0.061(3) 0.0259(19) 0.0005(19) 0.0061(18) 0.023(2)
C7 0.039(2) 0.067(3) 0.0276(18) -0.0093(19) 0.0057(16) 0.010(2)
C8 0.0349(18) 0.040(2) 0.0259(16) -0.0072(14) 0.0123(14) 0.0042(15)
C9 0.049(2) 0.0201(15) 0.0203(15) 0.0030(12) 0.0131(15) -0.0026(14)
C10 0.0392(18) 0.0207(14) 0.0180(14) 0.0036(11) 0.0110(13) 0.0016(13)
C11 0.0326(17) 0.0241(15) 0.0234(15) 0.0011(12) 0.0094(13) -0.0004(13)
C12 0.042(2) 0.0358(19) 0.0217(16) -0.0004(14) 0.0078(15) -0.0021(15)
C13 0.044(2) 0.041(2) 0.0257(17) -0.0066(15) 0.0100(15) -0.0079(17)
C14 0.0401(19) 0.0309(18) 0.0303(18) -0.0036(14) 0.0131(15) -0.0078(15)
C15 0.0341(17) 0.0269(16) 0.0227(15) -0.0014(12) 0.0133(13) -0.0014(13)
C16 0.0294(15) 0.0228(15) 0.0212(14) -0.0011(12) 0.0108(12) 0.0016(12)
C17 0.042(2) 0.0254(16) 0.0327(18) -0.0004(14) 0.0207(16) -0.0053(14)
C18 0.0365(18) 0.0269(16) 0.0216(15) -0.0031(12) 0.0121(13) -0.0023(13)
C19 0.0339(17) 0.0310(17) 0.0262(16) -0.0020(13) 0.0105(14) 0.0011(14)
C20 0.038(2) 0.040(2) 0.036(2) -0.0024(16) 0.0127(16) 0.0093(16)
C21 0.048(2) 0.0285(19) 0.044(2) -0.0009(16) 0.0116(18) 0.0135(17)
C22 0.050(2) 0.0228(17) 0.041(2) 0.0057(15) 0.0137(18) 0.0035(16)
C23 0.0387(19) 0.0263(17) 0.0309(17) 0.0048(14) 0.0132(15) 0.0021(14)
C24 0.0346(17) 0.0224(15) 0.0204(14) 0.0003(12) 0.0082(13) 0.0037(13)
C25 0.059(3) 0.052(3) 0.039(2) -0.010(2) 0.030(2) -0.019(2)
C26 0.037(2) 0.055(3) 0.038(2) -0.020(2) 0.0019(17) 0.0070(19)
O1D 0.0413(15) 0.0391(15) 0.0419(15) -0.0089(12) 0.0213(12) -0.0091(12)
C1D 0.042(2) 0.049(3) 0.067(3) 0.010(2) 0.026(2) 0.0001(19)
O2D 0.109(13) 0.37(3) 0.064(12) 0.066(16) 0.025(10) 0.020(16)
C2D 0.100(15) 0.17(2) 0.029(8) 0.041(10) 0.001(9) -0.010(13)
O3D 0.101(11) 0.169(15) 0.084(9) 0.015(9) 0.029(8) 0.008(10)
C3D 0.12(2) 0.42(7) 0.060(14) -0.01(2) 0.038(14) 0.09(3)
O22D 0.145(19) 0.65(7) 0.032(7) 0.080(17) -0.009(8) -0.13(3)
C22D 0.15(2) 1.21(16) 0.14(2) 0.36(5) -0.084(18) -0.26(5)
O32D 0.175(14) 0.30(2) 0.062(7) 0.025(10) 0.042(8) -0.091(14)
C32D 0.12(2) 0.56(7) 0.090(18) 0.05(3) 0.072(18) -0.10(3)

loop_
_atom_type_symbol
_atom_type_description
_atom_type_scat_dispersion_real
_atom_type_scat_dispersion_imag
_atom_type_scat_source
C C 0.0033 0.0016 'International Tables Vol C Tables 4.2.6.8 and 6.1.1.4'
H H 0.0000 0.0000 'International Tables Vol C Tables 4.2.6.8 and 6.1.1.4'
N N 0.0061 0.0033 'International Tables Vol C Tables 4.2.6.8 and 6.1.1.4'
O O 0.0106 0.0060 'International Tables Vol C Tables 4.2.6.8 and 6.1.1.4'
Fe Fe 0.3463 0.8444 'International Tables Vol C Tables 4.2.6.8 and 6.1.1.4'

loop_
_geom_angle_atom_site_label_1
_geom_angle_atom_site_label_2
_geom_angle_atom_site_label_3
_geom_angle
_geom_angle_site_symmetry_1
_geom_angle_site_symmetry_3
_geom_angle_publ_flag
O1 Fe1 O2 99.82(11) . . ?
O1 Fe1 N2 105.95(11) . . ?
O2 Fe1 N2 90.71(11) . . ?
O1 Fe1 N4 105.24(11) . . ?
O2 Fe1 N4 89.60(10) . . ?
N2 Fe1 N4 148.27(11) . . ?
O1 Fe1 N6 96.29(11) . . ?
O2 Fe1 N6 163.84(11) . . ?
N2 Fe1 N6 86.09(11) . . ?
N4 Fe1 N6 84.90(11) . . ?
O1 Fe1 N1 172.72(10) . . ?
O2 Fe1 N1 87.43(10) . . ?
N2 Fe1 N1 74.40(10) . . ?
N4 Fe1 N1 73.91(10) . . ?
N6 Fe1 N1 76.45(10) . . ?
C25 O1 Fe1 126.8(3) . . ?
C26 O2 Fe1 119.0(2) . . ?
C1 N1 C9 114.6(3) . . ?
C1 N1 C17 111.4(3) . . ?
C9 N1 C17 111.6(3) . . ?
C1 N1 Fe1 104.6(2) . . ?
C9 N1 Fe1 104.7(2) . . ?
C17 N1 Fe1 109.33(19) . . ?
C2 N2 C3 103.7(3) . . ?
C2 N2 Fe1 119.2(2) . . ?
C3 N2 Fe1 134.4(2) . . ?
C2 N3 C8 103.0(3) . . ?
C10 N4 C16 105.2(3) . . ?
C10 N4 Fe1 117.9(2) . . ?
C16 N4 Fe1 135.9(2) . . ?
C10 N5 C11 104.9(3) . . ?
C18 N6 C24 105.4(3) . . ?
C18 N6 Fe1 117.9(2) . . ?
C24 N6 Fe1 136.6(2) . . ?
C18 N7 C19 106.9(3) . . ?
N1 C1 C2 107.1(3) . . ?
N3 C2 N2 116.4(3) . . ?
N3 C2 C1 126.0(3) . . ?
N2 C2 C1 117.5(3) . . ?
N2 C3 C4 130.5(4) . . ?
N2 C3 C8 107.3(3) . . ?
C4 C3 C8 122.2(3) . . ?
C3 C4 C5 116.8(4) . . ?
C4 C5 C6 121.5(4) . . ?
C7 C6 C5 121.9(4) . . ?
C6 C7 C8 117.8(4) . . ?
N3 C8 C3 109.5(3) . . ?
N3 C8 C7 130.7(4) . . ?
C3 C8 C7 119.9(4) . . ?
N1 C9 C10 106.4(3) . . ?
N4 C10 N5 114.2(3) . . ?
N4 C10 C9 119.7(3) . . ?
N5 C10 C9 126.1(3) . . ?
N5 C11 C12 131.7(3) . . ?
N5 C11 C16 107.4(3) . . ?
C12 C11 C16 120.9(3) . . ?
C13 C12 C11 117.6(3) . . ?
C12 C13 C14 121.4(3) . . ?
C15 C14 C13 121.7(3) . . ?
C14 C15 C16 117.1(3) . . ?
N4 C16 C15 130.4(3) . . ?
N4 C16 C11 108.2(3) . . ?
C15 C16 C11 121.4(3) . . ?
N1 C17 C18 112.3(3) . . ?
N6 C18 N7 113.2(3) . . ?
N6 C18 C17 123.8(3) . . ?
N7 C18 C17 122.9(3) . . ?
N7 C19 C20 132.4(4) . . ?
N7 C19 C24 105.8(3) . . ?
C20 C19 C24 121.8(3) . . ?
C21 C20 C19 116.6(4) . . ?
C20 C21 C22 121.7(4) . . ?
C23 C22 C21 122.0(4) . . ?
C22 C23 C24 116.8(4) . . ?
C23 C24 N6 130.4(3) . . ?
C23 C24 C19 121.0(3) . . ?
N6 C24 C19 108.6(3) . . ?

loop_
_geom_bond_atom_site_label_1
_geom_bond_atom_site_label_2
_geom_bond_distance
_geom_bond_site_symmetry_2
_geom_bond_publ_flag
Fe1 O1 1.861(3) . ?
Fe1 O2 1.992(2) . ?
Fe1 N2 2.077(3) . ?
Fe1 N4 2.106(3) . ?
Fe1 N6 2.131(3) . ?
Fe1 N1 2.397(3) . ?
O1 C25 1.385(5) . ?
O2 C26 1.431(5) . ?
N1 C1 1.471(4) . ?
N1 C9 1.477(4) . ?
N1 C17 1.489(5) . ?
N2 C2 1.351(4) . ?
N2 C3 1.390(4) . ?
N3 C2 1.334(5) . ?
N3 C8 1.387(5) . ?
N4 C10 1.332(4) . ?
N4 C16 1.384(4) . ?
N5 C10 1.348(4) . ?
N5 C11 1.392(4) . ?
N6 C18 1.318(4) . ?
N6 C24 1.393(4) . ?
N7 C18 1.342(5) . ?
N7 C19 1.383(5) . ?
C1 C2 1.504(5) . ?
C3 C4 1.391(5) . ?
C3 C8 1.405(5) . ?
C4 C5 1.393(6) . ?
C5 C6 1.394(7) . ?
C6 C7 1.373(7) . ?
C7 C8 1.409(5) . ?
C9 C10 1.494(5) . ?
C11 C12 1.395(5) . ?
C11 C16 1.401(4) . ?
C12 C13 1.375(6) . ?
C13 C14 1.405(5) . ?
C14 C15 1.377(5) . ?
C15 C16 1.397(5) . ?
C17 C18 1.493(5) . ?
C19 C20 1.390(5) . ?
C19 C24 1.401(5) . ?
C20 C21 1.381(6) . ?
C21 C22 1.389(6) . ?
C22 C23 1.381(5) . ?
C23 C24 1.390(5) . ?
O1D C1D 1.417(5) . ?
O2D C2D 1.51(4) . ?
O3D C3D 1.35(3) . ?
O22D C22D 1.46(4) . ?
O32D C32D 1.48(4) . ?

loop_
_geom_hbond_atom_site_label_D
_geom_hbond_atom_site_label_H
_geom_hbond_atom_site_label_A
_geom_hbond_distance_DH
_geom_hbond_distance_HA
_geom_hbond_distance_DA
_geom_hbond_angle_DHA
_geom_hbond_site_symmetry_A
O1D H1D N3 0.97(7) 1.82(7) 2.763(4) 163(6) .
O3D H3D1 O2D 0.83 2.53 2.93(5) 111.2 .
O32D H32D O22D 0.83 2.46 2.95(5) 118.6 .
N5 H5N5 O2 1.07(6) 1.49(6) 2.547(4) 173(5) 4_576
N7 H7N7 O1D 0.81(4) 1.99(4) 2.766(4) 159(4) 4_576
O22D H22D O22D 1.02 1.66 2.62(6) 155.8 3_565
